data_4312756
loop_
_publ_author_name
'Jos\'e Carranza'
'Conor Brennan'
'Jorunn Sletten'
'Juan Modesto Clemente-Juan'
'Francesc Lloret'
'Miguel Julve'

_publ_section_title
;
 Crystal Structures and Magnetic Properties of
 2,3,5,6-Tetrakis(2-pyridyl)pyrazine (tppz)-Containing Copper(II)
 Complexes
;
_journal_name_full 'Inorganic Chemistry'
_journal_page_first 8716
_journal_page_last 8727
_journal_paper_doi 10.1021/ic030244v
_journal_volume 42
_journal_year 2003
_chemical_formula_sum 'C32 H24 Cu2 N18 O4'
_chemical_formula_weight 851.77
_chemical_name_systematic
;
   ?
;
_space_group_IT_number 14
_symmetry_cell_setting monoclinic
_symmetry_space_group_name_Hall '-P 2yn'
_symmetry_space_group_name_H-M 'P 1 21/n 1'
_atom_sites_solution_hydrogens 'geom if bound to C, difmap if bound to O'
_atom_sites_solution_primary direct
_atom_sites_solution_secondary difmap
_audit_creation_method SHELXL-97
_cell_angle_alpha 90.00
_cell_angle_beta 102.213(2)
_cell_angle_gamma 90.00
_cell_formula_units_Z 4
_cell_length_a 8.4621(8)
_cell_length_b 40.687(4)
_cell_length_c 10.4565(10)
_cell_measurement_reflns_used 5435
_cell_measurement_temperature 153(2)
_cell_measurement_theta_max 25.7
_cell_measurement_theta_min 2.2
_cell_volume 3518.7(6)
_computing_cell_refinement 'SAINT, version 6.02a'
_computing_data_collection 'SMART, version 5.054'
_computing_data_reduction 'SAINT, version 6.02a'
_computing_molecular_graphics 'XP, version 5.1'
_computing_structure_refinement 'SHELXL-97 (Sheldrick, 1997), SHELXTL/PC, version 6.12'
_computing_structure_solution 'SHELXS-97 (Sheldrick, 1990)'
_diffrn_ambient_temperature 153(2)
_diffrn_measured_fraction_theta_full 0.999
_diffrn_measured_fraction_theta_max 0.999
_diffrn_measurement_device_type '2K SMART CCD'
_diffrn_measurement_method 'omega scan'
_diffrn_radiation_monochromator graphite
_diffrn_radiation_source 'fine-focus sealed tube'
_diffrn_radiation_type MoK\a
_diffrn_radiation_wavelength 0.71073
_diffrn_reflns_av_R_equivalents 0.1208
_diffrn_reflns_av_sigmaI/netI 0.1251
_diffrn_reflns_limit_h_max 10
_diffrn_reflns_limit_h_min -10
_diffrn_reflns_limit_k_max 45
_diffrn_reflns_limit_k_min -50
_diffrn_reflns_limit_l_max 12
_diffrn_reflns_limit_l_min -10
_diffrn_reflns_number 23058
_diffrn_reflns_theta_full 26.00
_diffrn_reflns_theta_max 26.00
_diffrn_reflns_theta_min 1.00
_diffrn_standards_decay_% 5
_diffrn_standards_number '50 first frames remeasured at end of experiment'
_exptl_absorpt_coefficient_mu 1.276
_exptl_absorpt_correction_T_max 'see line above'
_exptl_absorpt_correction_T_min 'Tmin/Tmax ratio 0.752187'
_exptl_absorpt_correction_type 'empirical, SADABS'
_exptl_crystal_colour green
_exptl_crystal_density_diffrn 1.608
_exptl_crystal_density_method 'not measured'
_exptl_crystal_description 'rombohedral prism'
_exptl_crystal_F_000 1728
_exptl_crystal_size_max 0.40
_exptl_crystal_size_mid 0.25
_exptl_crystal_size_min 0.21
_refine_diff_density_max 0.842
_refine_diff_density_min -0.623
_refine_diff_density_rms 0.144
_refine_ls_extinction_method none
_refine_ls_goodness_of_fit_ref 0.944
_refine_ls_hydrogen_treatment 'riding model'
_refine_ls_matrix_type full
_refine_ls_number_parameters 505
_refine_ls_number_reflns 6908
_refine_ls_number_restraints 0
_refine_ls_restrained_S_all 0.944
_refine_ls_R_factor_all 0.1409
_refine_ls_R_factor_gt 0.0636
_refine_ls_shift/su_max 0.000
_refine_ls_shift/su_mean 0.000
_refine_ls_structure_factor_coef Fsqd
_refine_ls_weighting_details 'calc w=1/[\s^2^(Fo^2^)+(0.0852P)^2^+0.0000P] where P=(Fo^2^+2Fc^2^)/3'
_refine_ls_weighting_scheme calc
_refine_ls_wR_factor_gt 0.1420
_refine_ls_wR_factor_ref 0.1700
_reflns_number_gt 3827
_reflns_number_total 6908
_reflns_threshold_expression >2sigma(I)
_cod_data_source_file ic030244v_si1_1.cif
_cod_data_source_block 34bjc
_cod_original_cell_volume 3518.6(6)
_cod_original_sg_symbol_H-M 'P 2/n'
_cod_database_code 4312756

loop_
_symmetry_equiv_pos_as_xyz
'x, y, z'
'-x+1/2, y+1/2, -z+1/2'
'-x, -y, -z'
'x-1/2, -y-1/2, z-1/2'

loop_
_atom_site_label
_atom_site_type_symbol
_atom_site_fract_x
_atom_site_fract_y
_atom_site_fract_z
_atom_site_U_iso_or_equiv
_atom_site_adp_type
_atom_site_occupancy
_atom_site_symmetry_multiplicity
_atom_site_calc_flag
_atom_site_refinement_flags
_atom_site_disorder_assembly
_atom_site_disorder_group
Cu1 Cu 0.12720(8) 0.215010(15) 0.41961(6) 0.01825(19) Uani 1 1 d . . .
Cu2 Cu 0.16864(9) 0.053985(17) 0.43890(7) 0.0304(2) Uani 1 1 d . . .
O1 O 0.3036(4) 0.21868(9) 0.6169(3) 0.0234(9) Uani 1 1 d . . .
H41 H 0.3417 0.2416 0.6301 0.028 Uiso 1 1 d R . .
H42 H 0.2743 0.2088 0.6862 0.028 Uiso 1 1 d R . .
O2 O 0.3776(6) 0.13768(11) 0.6609(5) 0.0538(14) Uani 1 1 d . . .
H43 H 0.4272 0.1433 0.7637 0.065 Uiso 1 1 d R . .
H44 H 0.4280 0.1130 0.6737 0.065 Uiso 1 1 d R . .
O3 O 0.4438(6) 0.07177(12) 0.6710(5) 0.0622(15) Uani 1 1 d . . .
H45 H 0.5191 0.0650 0.6198 0.075 Uiso 1 1 d R . .
H46 H 0.5148 0.0594 0.7771 0.075 Uiso 1 1 d R . .
O4 O 0.3790(6) 0.36968(11) 0.7182(5) 0.0559(14) Uani 1 1 d . . .
H47 H 0.3544 0.3761 0.6169 0.067 Uiso 1 1 d R . .
H48 H 0.4511 0.3884 0.6834 0.067 Uiso 1 1 d R . .
N1 N 0.3128(5) 0.20736(10) 0.3291(4) 0.0188(10) Uani 1 1 d . . .
N2 N -0.0658(5) 0.20487(10) 0.4979(4) 0.0190(10) Uani 1 1 d . . .
N3 N 0.0699(6) 0.06281(11) 0.5941(5) 0.0266(11) Uani 1 1 d . . .
N4 N 0.2836(6) 0.06319(11) 0.2909(5) 0.0270(11) Uani 1 1 d . . .
N5 N 0.1342(5) 0.16682(10) 0.4205(4) 0.0170(9) Uani 1 1 d . . .
N6 N 0.1519(5) 0.10245(10) 0.4307(4) 0.0214(10) Uani 1 1 d . . .
N7 N 0.0995(6) 0.26184(11) 0.3979(4) 0.0242(11) Uani 1 1 d . . .
N8 N 0.0641(7) 0.32166(12) 0.4009(6) 0.0423(14) Uani 1 1 d . . .
N9 N 0.2794(10) 0.36281(17) 0.4322(7) 0.081(2) Uani 1 1 d . . .
N10 N 0.2459(7) 0.00963(12) 0.4820(5) 0.0376(13) Uani 1 1 d . . .
N11 N 0.3563(7) -0.04617(13) 0.5046(6) 0.0524(17) Uani 1 1 d . . .
N12 N 0.3170(7) -0.09380(14) 0.6357(6) 0.0482(16) Uani 1 1 d . . .
N13 N -0.0492(7) 0.04179(12) 0.2928(6) 0.0379(13) Uani 1 1 d . . .
N14 N -0.1443(12) 0.0293(3) 0.0612(9) 0.130(4) Uani 1 1 d . . .
N15 N -0.3832(8) 0.03897(17) -0.1020(7) 0.0592(18) Uani 1 1 d . . .
N16 N 0.1476(7) 0.19274(13) -0.1899(6) 0.0458(15) Uani 1 1 d . . .
N17 N 0.1207(8) 0.18494(15) 0.0370(5) 0.0549(18) Uani 1 1 d . . .
N18 N -0.0632(6) 0.21427(12) 0.1498(5) 0.0341(12) Uani 1 1 d . . .
C1 C 0.4101(6) 0.23049(13) 0.2957(5) 0.0208(12) Uani 1 1 d . . .
H1 H 0.3847 0.2530 0.3050 0.025 Uiso 1 1 calc R . .
C2 C 0.5462(7) 0.22258(13) 0.2481(5) 0.0239(13) Uani 1 1 d . . .
H2 H 0.6097 0.2395 0.2217 0.029 Uiso 1 1 calc R . .
C3 C 0.5893(6) 0.19010(14) 0.2389(5) 0.0241(13) Uani 1 1 d . . .
H3 H 0.6840 0.1843 0.2089 0.029 Uiso 1 1 calc R . .
C4 C 0.4900(6) 0.16598(13) 0.2750(5) 0.0190(12) Uani 1 1 d . . .
H4 H 0.5176 0.1434 0.2716 0.023 Uiso 1 1 calc R . .
C5 C 0.3509(6) 0.17514(13) 0.3157(5) 0.0172(12) Uani 1 1 d . . .
C6 C -0.1743(6) 0.22696(13) 0.5232(5) 0.0185(12) Uani 1 1 d . . .
H6 H -0.1591 0.2496 0.5079 0.022 Uiso 1 1 calc R . .
C7 C -0.3080(6) 0.21711(13) 0.5712(5) 0.0216(12) Uani 1 1 d . . .
H7 H -0.3806 0.2331 0.5918 0.026 Uiso 1 1 calc R . .
C8 C -0.3350(6) 0.18438(13) 0.5890(5) 0.0216(13) Uani 1 1 d . . .
H8 H -0.4284 0.1775 0.6185 0.026 Uiso 1 1 calc R . .
C9 C -0.2230(6) 0.16125(14) 0.5629(5) 0.0225(13) Uani 1 1 d . . .
H9 H -0.2397 0.1384 0.5734 0.027 Uiso 1 1 calc R . .
C10 C -0.0879(6) 0.17238(12) 0.5218(5) 0.0185(12) Uani 1 1 d . . .
C11 C 0.0553(7) 0.04051(15) 0.6849(6) 0.0349(15) Uani 1 1 d . . .
H11 H 0.0782 0.0181 0.6705 0.042 Uiso 1 1 calc R . .
C12 C 0.0078(8) 0.04901(15) 0.7986(6) 0.0369(16) Uani 1 1 d . . .
H12 H -0.0045 0.0326 0.8605 0.044 Uiso 1 1 calc R . .
C13 C -0.0216(7) 0.08172(15) 0.8214(6) 0.0332(15) Uani 1 1 d . . .
H13 H -0.0535 0.0880 0.8997 0.040 Uiso 1 1 calc R . .
C14 C -0.0041(7) 0.10553(14) 0.7280(6) 0.0276(14) Uani 1 1 d . . .
H14 H -0.0202 0.1282 0.7431 0.033 Uiso 1 1 calc R . .
C15 C 0.0368(6) 0.09513(13) 0.6145(5) 0.0230(13) Uani 1 1 d . . .
C16 C 0.3273(7) 0.04094(14) 0.2112(6) 0.0331(15) Uani 1 1 d . . .
H16 H 0.3338 0.0186 0.2382 0.040 Uiso 1 1 calc R . .
C17 C 0.3632(8) 0.04838(16) 0.0931(6) 0.0394(17) Uani 1 1 d . . .
H17 H 0.3970 0.0317 0.0410 0.047 Uiso 1 1 calc R . .
C18 C 0.3494(7) 0.08046(15) 0.0514(6) 0.0349(16) Uani 1 1 d . . .
H18 H 0.3694 0.0862 -0.0318 0.042 Uiso 1 1 calc R . .
C19 C 0.3055(7) 0.10475(14) 0.1323(5) 0.0269(14) Uani 1 1 d . . .
H19 H 0.2946 0.1271 0.1055 0.032 Uiso 1 1 calc R . .
C20 C 0.2791(6) 0.09509(13) 0.2514(5) 0.0233(13) Uani 1 1 d . . .
C21 C 0.2367(6) 0.15222(13) 0.3577(5) 0.0198(12) Uani 1 1 d . . .
C22 C 0.0383(6) 0.15100(12) 0.4870(5) 0.0163(11) Uani 1 1 d . . .
C23 C 0.0710(6) 0.11724(13) 0.5099(5) 0.0216(12) Uani 1 1 d . . .
C24 C 0.2237(6) 0.11780(13) 0.3458(5) 0.0211(12) Uani 1 1 d . . .
C25 C 0.0906(7) 0.29013(15) 0.4015(6) 0.0265(13) Uani 1 1 d . . .
C26 C 0.1823(10) 0.34173(17) 0.4176(6) 0.0444(18) Uani 1 1 d . . .
C27 C 0.2945(7) -0.01695(15) 0.4990(6) 0.0304(14) Uani 1 1 d . . .
C28 C 0.3281(7) -0.07024(16) 0.5799(6) 0.0336(15) Uani 1 1 d . . .
C29 C -0.1022(10) 0.03888(19) 0.1873(9) 0.055(2) Uani 1 1 d . . .
C30 C -0.2831(11) 0.03768(19) -0.0189(8) 0.0478(19) Uani 1 1 d . . .
C31 C 0.1279(8) 0.18967(14) -0.0856(7) 0.0340(15) Uani 1 1 d . . .
C32 C 0.0162(7) 0.20096(14) 0.0894(6) 0.0284(14) Uani 1 1 d . . .

loop_
_atom_site_aniso_label
_atom_site_aniso_U_11
_atom_site_aniso_U_22
_atom_site_aniso_U_33
_atom_site_aniso_U_23
_atom_site_aniso_U_13
_atom_site_aniso_U_12
Cu1 0.0169(4) 0.0153(4) 0.0240(4) 0.0002(3) 0.0074(3) 0.0004(3)
Cu2 0.0317(4) 0.0160(4) 0.0494(5) 0.0018(3) 0.0219(4) 0.0011(3)
O1 0.021(2) 0.027(2) 0.022(2) 0.0010(16) 0.0037(17) -0.0042(17)
O2 0.042(3) 0.043(3) 0.070(4) 0.003(2) -0.004(3) -0.002(2)
O3 0.050(3) 0.054(3) 0.085(4) -0.012(3) 0.019(3) 0.010(3)
O4 0.053(3) 0.052(3) 0.057(3) -0.002(2) -0.001(3) 0.015(3)
N1 0.022(3) 0.019(2) 0.016(2) -0.0010(18) 0.005(2) -0.0007(19)
N2 0.020(3) 0.019(2) 0.018(3) -0.0001(18) 0.002(2) 0.0005(19)
N3 0.026(3) 0.018(3) 0.038(3) 0.007(2) 0.010(2) -0.004(2)
N4 0.020(3) 0.021(3) 0.041(3) -0.005(2) 0.007(2) 0.000(2)
N5 0.016(2) 0.017(2) 0.019(2) 0.0004(19) 0.0055(19) -0.0017(19)
N6 0.018(3) 0.018(2) 0.028(3) 0.000(2) 0.005(2) 0.001(2)
N7 0.025(3) 0.018(3) 0.028(3) -0.001(2) 0.002(2) 0.004(2)
N8 0.046(4) 0.022(3) 0.059(4) -0.001(3) 0.012(3) -0.001(3)
N9 0.100(7) 0.062(5) 0.070(5) 0.006(4) -0.005(4) -0.037(5)
N10 0.042(3) 0.028(3) 0.047(4) 0.004(2) 0.017(3) 0.001(3)
N11 0.048(4) 0.033(3) 0.086(5) 0.018(3) 0.036(3) 0.022(3)
N12 0.041(4) 0.029(3) 0.078(5) 0.008(3) 0.020(3) 0.006(3)
N13 0.032(3) 0.032(3) 0.049(4) -0.001(3) 0.009(3) -0.005(2)
N14 0.105(8) 0.210(12) 0.074(7) 0.004(6) 0.019(6) 0.061(7)
N15 0.047(4) 0.079(5) 0.054(5) 0.002(4) 0.015(4) 0.002(4)
N16 0.056(4) 0.052(4) 0.033(4) 0.015(3) 0.017(3) 0.007(3)
N17 0.070(5) 0.066(4) 0.031(4) 0.012(3) 0.016(3) 0.033(4)
N18 0.028(3) 0.032(3) 0.045(3) -0.003(2) 0.015(3) -0.004(2)
C1 0.022(3) 0.021(3) 0.020(3) 0.005(2) 0.005(2) 0.000(2)
C2 0.024(3) 0.026(3) 0.023(3) 0.007(2) 0.007(3) -0.007(2)
C3 0.014(3) 0.040(4) 0.019(3) 0.003(3) 0.004(2) -0.001(3)
C4 0.017(3) 0.024(3) 0.017(3) 0.001(2) 0.004(2) 0.000(2)
C5 0.022(3) 0.024(3) 0.006(3) 0.000(2) 0.002(2) 0.001(2)
C6 0.017(3) 0.021(3) 0.018(3) -0.002(2) 0.006(2) 0.002(2)
C7 0.014(3) 0.032(3) 0.018(3) -0.007(2) 0.000(2) 0.004(2)
C8 0.018(3) 0.033(3) 0.015(3) -0.002(2) 0.006(2) -0.001(2)
C9 0.019(3) 0.024(3) 0.024(3) -0.002(2) 0.003(2) -0.002(2)
C10 0.018(3) 0.012(3) 0.026(3) -0.002(2) 0.005(2) -0.002(2)
C11 0.031(4) 0.028(3) 0.048(4) 0.009(3) 0.013(3) -0.005(3)
C12 0.035(4) 0.030(4) 0.048(4) 0.014(3) 0.014(3) -0.004(3)
C13 0.031(4) 0.039(4) 0.031(4) 0.011(3) 0.009(3) -0.003(3)
C14 0.020(3) 0.026(3) 0.037(4) 0.006(3) 0.006(3) -0.003(3)
C15 0.016(3) 0.027(3) 0.028(3) 0.001(2) 0.008(3) -0.005(2)
C16 0.033(4) 0.020(3) 0.050(4) -0.006(3) 0.016(3) 0.000(3)
C17 0.039(4) 0.036(4) 0.049(4) -0.019(3) 0.024(3) -0.007(3)
C18 0.037(4) 0.039(4) 0.032(4) -0.010(3) 0.013(3) -0.002(3)
C19 0.026(3) 0.028(3) 0.029(4) -0.003(3) 0.011(3) -0.002(3)
C20 0.016(3) 0.022(3) 0.031(4) -0.005(3) 0.007(3) 0.001(2)
C21 0.013(3) 0.023(3) 0.023(3) 0.000(2) 0.005(2) -0.002(2)
C22 0.009(3) 0.019(3) 0.021(3) -0.001(2) 0.004(2) 0.000(2)
C23 0.018(3) 0.024(3) 0.025(3) -0.002(2) 0.008(2) -0.004(2)
C24 0.013(3) 0.025(3) 0.026(3) 0.000(2) 0.006(2) -0.001(2)
C25 0.017(3) 0.033(4) 0.028(3) 0.001(3) 0.001(3) -0.001(3)
C26 0.066(5) 0.033(4) 0.029(4) 0.008(3) 0.000(4) -0.007(4)
C27 0.024(3) 0.028(4) 0.041(4) 0.002(3) 0.010(3) 0.000(3)
C28 0.027(4) 0.028(4) 0.043(4) -0.002(3) 0.002(3) 0.009(3)
C29 0.052(5) 0.061(5) 0.057(6) 0.004(5) 0.021(5) -0.003(4)
C30 0.053(5) 0.057(5) 0.040(5) 0.004(4) 0.022(4) 0.009(4)
C31 0.032(4) 0.029(4) 0.038(4) 0.004(3) 0.002(3) -0.002(3)
C32 0.029(3) 0.027(3) 0.028(4) 0.006(3) 0.002(3) -0.002(3)

loop_
_atom_type_symbol
_atom_type_description
_atom_type_scat_dispersion_real
_atom_type_scat_dispersion_imag
_atom_type_scat_source
C C 0.0033 0.0016 'International Tables Vol C Tables 4.2.6.8 and 6.1.1.4'
H H 0.0000 0.0000 'International Tables Vol C Tables 4.2.6.8 and 6.1.1.4'
N N 0.0061 0.0033 'International Tables Vol C Tables 4.2.6.8 and 6.1.1.4'
O O 0.0106 0.0060 'International Tables Vol C Tables 4.2.6.8 and 6.1.1.4'
Cu Cu 0.3201 1.2651 'International Tables Vol C Tables 4.2.6.8 and 6.1.1.4'

loop_
_geom_angle_atom_site_label_1
_geom_angle_atom_site_label_2
_geom_angle_atom_site_label_3
_geom_angle
_geom_angle_site_symmetry_1
_geom_angle_site_symmetry_3
_geom_angle_publ_flag
N7 Cu1 N5 172.56(18) . . ?
N7 Cu1 N2 99.28(18) . . ?
N5 Cu1 N2 79.63(17) . . ?
N7 Cu1 N1 100.62(18) . . ?
N5 Cu1 N1 79.78(17) . . ?
N2 Cu1 N1 159.03(17) . . ?
N7 Cu1 O1 94.68(16) . . ?
N5 Cu1 O1 92.75(15) . . ?
N2 Cu1 O1 94.43(15) . . ?
N1 Cu1 O1 90.49(15) . . ?
N7 Cu1 N18 82.47(16) . . ?
N5 Cu1 N18 90.24(16) . . ?
N2 Cu1 N18 93.52(16) . . ?
N1 Cu1 N18 82.62(16) . . ?
O1 Cu1 N18 171.90(13) . . ?
N10 Cu2 N6 162.8(2) . . ?
N10 Cu2 N3 98.98(19) . . ?
N6 Cu2 N3 79.55(18) . . ?
N10 Cu2 N4 99.0(2) . . ?
N6 Cu2 N4 79.89(18) . . ?
N3 Cu2 N4 158.68(18) . . ?
N10 Cu2 N13 98.3(2) . . ?
N6 Cu2 N13 98.84(18) . . ?
N3 Cu2 N13 99.9(2) . . ?
N4 Cu2 N13 88.8(2) . . ?
N10 Cu2 O3 82.75(19) . . ?
N6 Cu2 O3 80.50(16) . . ?
N3 Cu2 O3 72.24(17) . . ?
N4 Cu2 O3 98.82(17) . . ?
N13 Cu2 O3 172.12(17) . . ?
Cu1 O1 H41 108.7 . . ?
Cu1 O1 H42 117.1 . . ?
H41 O1 H42 116.4 . . ?
H43 O2 H44 90.7 . . ?
Cu2 O3 H45 88.5 . . ?
Cu2 O3 H46 138.4 . . ?
H45 O3 H46 97.4 . . ?
H47 O4 H48 60.1 . . ?
C1 N1 C5 118.4(5) . . ?
C1 N1 Cu1 126.4(4) . . ?
C5 N1 Cu1 114.8(3) . . ?
C6 N2 C10 118.9(4) . . ?
C6 N2 Cu1 125.8(4) . . ?
C10 N2 Cu1 115.2(3) . . ?
C11 N3 C15 119.2(5) . . ?
C11 N3 Cu2 124.7(4) . . ?
C15 N3 Cu2 115.5(3) . . ?
C16 N4 C20 116.9(5) . . ?
C16 N4 Cu2 126.3(4) . . ?
C20 N4 Cu2 114.9(3) . . ?
C21 N5 C22 124.8(4) . . ?
C21 N5 Cu1 117.7(3) . . ?
C22 N5 Cu1 117.5(3) . . ?
C23 N6 C24 124.9(5) . . ?
C23 N6 Cu2 117.9(4) . . ?
C24 N6 Cu2 117.2(4) . . ?
C25 N7 Cu1 171.5(4) . . ?
C26 N8 C25 120.1(6) . . ?
C27 N10 Cu2 175.2(5) . . ?
C27 N11 C28 126.2(6) . . ?
C29 N13 Cu2 145.6(6) . . ?
C30 N14 C29 123.7(9) . . ?
C32 N17 C31 120.8(6) . . ?
C32 N18 Cu1 105.5(4) . . ?
N1 C1 C2 122.1(5) . . ?
N1 C1 H1 118.9 . . ?
C2 C1 H1 118.9 . . ?
C3 C2 C1 120.0(5) . . ?
C3 C2 H2 120.0 . . ?
C1 C2 H2 120.0 . . ?
C2 C3 C4 118.2(5) . . ?
C2 C3 H3 120.9 . . ?
C4 C3 H3 120.9 . . ?
C5 C4 C3 119.6(5) . . ?
C5 C4 H4 120.2 . . ?
C3 C4 H4 120.2 . . ?
N1 C5 C4 121.6(5) . . ?
N1 C5 C21 113.1(4) . . ?
C4 C5 C21 125.1(5) . . ?
N2 C6 C7 121.2(5) . . ?
N2 C6 H6 119.4 . . ?
C7 C6 H6 119.4 . . ?
C8 C7 C6 120.1(5) . . ?
C8 C7 H7 120.0 . . ?
C6 C7 H7 120.0 . . ?
C7 C8 C9 119.1(5) . . ?
C7 C8 H8 120.4 . . ?
C9 C8 H8 120.4 . . ?
C10 C9 C8 118.6(5) . . ?
C10 C9 H9 120.7 . . ?
C8 C9 H9 120.7 . . ?
N2 C10 C9 121.9(5) . . ?
N2 C10 C22 113.0(4) . . ?
C9 C10 C22 124.9(5) . . ?
N3 C11 C12 122.0(6) . . ?
N3 C11 H11 119.0 . . ?
C12 C11 H11 119.0 . . ?
C11 C12 C13 119.1(6) . . ?
C11 C12 H12 120.4 . . ?
C13 C12 H12 120.4 . . ?
C12 C13 C14 119.6(6) . . ?
C12 C13 H13 120.2 . . ?
C14 C13 H13 120.2 . . ?
C15 C14 C13 118.1(6) . . ?
C15 C14 H14 120.9 . . ?
C13 C14 H14 120.9 . . ?
N3 C15 C14 121.9(5) . . ?
N3 C15 C23 112.8(5) . . ?
C14 C15 C23 124.9(5) . . ?
N4 C16 C17 123.9(6) . . ?
N4 C16 H16 118.1 . . ?
C17 C16 H16 118.1 . . ?
C16 C17 C18 118.5(6) . . ?
C16 C17 H17 120.8 . . ?
C18 C17 H17 120.8 . . ?
C17 C18 C19 119.7(6) . . ?
C17 C18 H18 120.2 . . ?
C19 C18 H18 120.2 . . ?
C20 C19 C18 117.5(6) . . ?
C20 C19 H19 121.2 . . ?
C18 C19 H19 121.2 . . ?
N4 C20 C19 123.4(5) . . ?
N4 C20 C24 112.4(5) . . ?
C19 C20 C24 123.8(5) . . ?
N5 C21 C24 116.1(4) . . ?
N5 C21 C5 113.6(4) . . ?
C24 C21 C5 130.2(5) . . ?
N5 C22 C23 115.9(4) . . ?
N5 C22 C10 113.1(4) . . ?
C23 C22 C10 131.0(5) . . ?
N6 C23 C22 116.4(5) . . ?
N6 C23 C15 113.0(5) . . ?
C22 C23 C15 130.6(5) . . ?
N6 C24 C21 116.4(5) . . ?
N6 C24 C20 113.6(5) . . ?
C21 C24 C20 130.0(5) . . ?
N7 C25 N8 173.9(6) . . ?
N9 C26 N8 173.0(9) . . ?
N10 C27 N11 172.6(7) . . ?
N12 C28 N11 170.0(7) . . ?
N13 C29 N14 166.9(9) . . ?
N15 C30 N14 162.6(9) . . ?
N16 C31 N17 174.1(7) . . ?
N18 C32 N17 171.7(7) . . ?

loop_
_geom_bond_atom_site_label_1
_geom_bond_atom_site_label_2
_geom_bond_distance
_geom_bond_site_symmetry_2
_geom_bond_publ_flag
Cu1 N7 1.927(5) . ?
Cu1 N5 1.962(4) . ?
Cu1 N2 2.018(4) . ?
Cu1 N1 2.022(4) . ?
Cu1 O1 2.281(4) . ?
Cu1 N18 2.939(5) . ?
Cu2 N10 1.940(5) . ?
Cu2 N6 1.977(4) . ?
Cu2 N3 2.008(5) . ?
Cu2 N4 2.030(5) . ?
Cu2 N13 2.187(6) . ?
Cu2 O3 3.073(5) . ?
O1 H41 0.9855 . ?
O1 H42 0.9080 . ?
O2 H43 1.0915 . ?
O2 H44 1.0881 . ?
O3 H45 0.9551 . ?
O3 H46 1.2504 . ?
O4 H47 1.0684 . ?
O4 H48 1.0854 . ?
N1 C1 1.345(6) . ?
N1 C5 1.364(6) . ?
N2 C6 1.351(6) . ?
N2 C10 1.365(6) . ?
N3 C11 1.338(7) . ?
N3 C15 1.370(7) . ?
N4 C16 1.334(7) . ?
N4 C20 1.360(7) . ?
N5 C21 1.333(6) . ?
N5 C22 1.340(6) . ?
N6 C23 1.326(6) . ?
N6 C24 1.333(6) . ?
N7 C25 1.155(7) . ?
N8 C26 1.274(9) . ?
N8 C25 1.302(7) . ?
N9 C26 1.175(9) . ?
N10 C27 1.157(7) . ?
N11 C27 1.295(7) . ?
N11 C28 1.310(8) . ?
N12 C28 1.136(8) . ?
N13 C29 1.106(9) . ?
N14 C30 1.334(11) . ?
N14 C29 1.349(12) . ?
N15 C30 1.079(9) . ?
N16 C31 1.145(8) . ?
N17 C32 1.309(8) . ?
N17 C31 1.310(8) . ?
N18 C32 1.149(7) . ?
C1 C2 1.385(7) . ?
C1 H1 0.9500 . ?
C2 C3 1.380(7) . ?
C2 H2 0.9500 . ?
C3 C4 1.395(7) . ?
C3 H3 0.9500 . ?
C4 C5 1.385(7) . ?
C4 H4 0.9500 . ?
C5 C21 1.475(7) . ?
C6 C7 1.390(7) . ?
C6 H6 0.9500 . ?
C7 C8 1.371(7) . ?
C7 H7 0.9500 . ?
C8 C9 1.403(7) . ?
C8 H8 0.9500 . ?
C9 C10 1.381(7) . ?
C9 H9 0.9500 . ?
C10 C22 1.481(7) . ?
C11 C12 1.377(8) . ?
C11 H11 0.9500 . ?
C12 C13 1.384(8) . ?
C12 H12 0.9500 . ?
C13 C14 1.405(7) . ?
C13 H13 0.9500 . ?
C14 C15 1.372(8) . ?
C14 H14 0.9500 . ?
C15 C23 1.490(7) . ?
C16 C17 1.367(8) . ?
C16 H16 0.9500 . ?
C17 C18 1.373(9) . ?
C17 H17 0.9500 . ?
C18 C19 1.401(8) . ?
C18 H18 0.9500 . ?
C19 C20 1.368(7) . ?
C19 H19 0.9500 . ?
C20 C24 1.498(7) . ?
C21 C24 1.408(7) . ?
C22 C23 1.412(7) . ?
